data_7100275
loop_
_publ_author_name
'R. Vilar-Compte'
'J.A.T.-C. Romero'
'A.J.P. White'

_publ_section_title
;
A di-palladium urea complex as molecular receptor for anions
;
_journal_name_full 'Chemical Communications'
_journal_paper_doi 10.1039/b509565d
_journal_year 2005
_chemical_formula_sum 'C78 H82 F6 N4 O9 P4 Pd2 S4'
_chemical_formula_weight 1798.40
_space_group_IT_number 14
_symmetry_cell_setting monoclinic
_symmetry_space_group_name_Hall '-P 2ybc'
_symmetry_space_group_name_H-M 'P 1 21/c 1'
_cell_angle_alpha 90.00
_cell_angle_beta 98.921(11)
_cell_angle_gamma 90.00
_cell_formula_units_Z 4
_cell_length_a 14.557(3)
_cell_length_b 23.299(3)
_cell_length_c 26.168(3)
_cell_measurement_temperature 293(2)
_cell_volume 8768(2)
_diffrn_ambient_temperature 293(2)
_exptl_crystal_density_diffrn 1.362
_cod_depositor_comments
;
The following automatic conversions were performed:
'_symmetry_cell_setting' value 'Monoclinic' changed to 'monoclinic'
according to '/home/saulius/struct/CIF-dictionaries/cif_core.dic'
dictionary named 'cif_core.dic' version 2.4.1 from 2010-06-29.

Automatic conversion script
Id: cif_fix_enum 1527 2010-12-29 10:47:43Z saulius 
;
_cod_original_sg_symbol_H-M 'P 21/c'
_cod_database_code 7100275

loop_
_symmetry_equiv_pos_as_xyz
'x, y, z'
'-x, y+1/2, -z+1/2'
'-x, -y, -z'
'x, -y-1/2, z-1/2'

loop_
_atom_site_label
_atom_site_type_symbol
_atom_site_fract_x
_atom_site_fract_y
_atom_site_fract_z
_atom_site_U_iso_or_equiv
_atom_site_adp_type
_atom_site_occupancy
_atom_site_symmetry_multiplicity
_atom_site_calc_flag
_atom_site_refinement_flags
_atom_site_disorder_assembly
_atom_site_disorder_group
Pd1 Pd 0.72183(4) 0.70889(2) 0.704421(19) 0.05541(16) Uani 1 1 d . . .
Pd2 Pd 0.55257(4) 0.63265(2) 0.747840(19) 0.05590(16) Uani 1 1 d . . .
S1 S 0.61830(13) 0.63402(8) 0.67029(6) 0.0559(4) Uani 1 1 d . . .
S2 S 0.69449(16) 0.67501(9) 0.78691(7) 0.0673(5) Uani 1 1 d . . .
P1 P 0.73659(19) 0.74012(11) 0.62322(8) 0.0768(7) Uani 1 1 d . . .
P2 P 0.81830(18) 0.78072(9) 0.74155(8) 0.0720(6) Uani 1 1 d . . .
P3 P 0.49231(19) 0.63841(10) 0.82358(7) 0.0719(6) Uani 1 1 d . . .
P4 P 0.41576(17) 0.59797(9) 0.70391(7) 0.0638(5) Uani 1 1 d . . .
C1 C 0.6852(7) 0.5666(3) 0.6751(3) 0.069(2) Uani 1 1 d . . .
H1A H 0.7449 0.5723 0.6966 0.083 Uiso 1 1 calc R . .
H1B H 0.6518 0.5371 0.6908 0.083 Uiso 1 1 calc R . .
C2 C 0.6996(7) 0.5476(4) 0.6214(3) 0.074(2) Uani 1 1 d . . .
H2A H 0.6404 0.5370 0.6013 0.089 Uiso 1 1 calc R . .
H2B H 0.7255 0.5790 0.6039 0.089 Uiso 1 1 calc R . .
N3 N 0.7620(6) 0.4993(4) 0.6256(3) 0.091(3) Uani 1 1 d . . .
H3 H 0.8114 0.4994 0.6509 0.109 Uiso 1 1 calc R . .
C4 C 0.7500(7) 0.4547(4) 0.5937(3) 0.077(2) Uani 1 1 d . . .
O4 O 0.6804(6) 0.4492(3) 0.5610(3) 0.105(2) Uani 1 1 d U . .
N5 N 0.8187(6) 0.4133(3) 0.6015(3) 0.081(2) Uani 1 1 d . . .
H5 H 0.8639 0.4188 0.6287 0.097 Uiso 1 1 calc R . .
C6 C 0.8262(4) 0.3646(2) 0.57245(19) 0.069(2) Uani 1 1 d G . .
C7 C 0.7751(4) 0.3552(3) 0.5237(2) 0.090(3) Uani 1 1 d G . .
H7A H 0.7340 0.3831 0.5085 0.108 Uiso 1 1 calc R . .
C8 C 0.7854(5) 0.3041(3) 0.4978(2) 0.101(3) Uani 1 1 d G . .
H8A H 0.7512 0.2978 0.4652 0.121 Uiso 1 1 calc R . .
C9 C 0.8469(5) 0.2625(2) 0.5206(3) 0.102(4) Uani 1 1 d G . .
H9A H 0.8538 0.2283 0.5032 0.122 Uiso 1 1 calc R . .
C10 C 0.8980(5) 0.2719(2) 0.5693(3) 0.100(3) Uani 1 1 d G . .
H10A H 0.9391 0.2440 0.5845 0.120 Uiso 1 1 calc R . .
C11 C 0.8877(4) 0.3230(3) 0.5952(2) 0.085(3) Uani 1 1 d G . .
H11A H 0.9219 0.3293 0.6278 0.102 Uiso 1 1 calc R . .
C12 C 0.7729(7) 0.6149(4) 0.8041(4) 0.084(3) Uani 1 1 d . . .
H12A H 0.7396 0.5836 0.8173 0.101 Uiso 1 1 calc R . .
H12B H 0.7969 0.6015 0.7736 0.101 Uiso 1 1 calc R . .
C13 C 0.8532(8) 0.6337(6) 0.8451(4) 0.102(4) Uani 1 1 d . . .
H13A H 0.8765 0.6708 0.8361 0.123 Uiso 1 1 calc R . .
H13B H 0.8324 0.6371 0.8784 0.123 Uiso 1 1 calc R . .
N14 N 0.9264(7) 0.5907(4) 0.8476(4) 0.117(4) Uani 1 1 d . . .
H14 H 0.9178 0.5581 0.8290 0.141 Uiso 1 1 calc R . .
C15 C 1.0095(9) 0.6015(5) 0.8797(4) 0.095(3) Uani 1 1 d . . .
O15 O 1.0168(7) 0.6403(4) 0.9102(3) 0.127(3) Uani 1 1 d . . .
N16 N 1.0810(8) 0.5635(4) 0.8723(4) 0.111(3) Uani 1 1 d . . .
H16 H 1.0696 0.5387 0.8458 0.133 Uiso 1 1 calc R . .
C17 C 1.1691(5) 0.5613(3) 0.9031(3) 0.090(3) Uani 1 1 d G . .
C18 C 1.2087(6) 0.6059(3) 0.9343(3) 0.120(4) Uani 1 1 d G . .
H18A H 1.1759 0.6399 0.9364 0.145 Uiso 1 1 calc R . .
C19 C 1.2973(6) 0.5997(5) 0.9624(3) 0.137(6) Uani 1 1 d G . .
H19A H 1.3238 0.6296 0.9833 0.164 Uiso 1 1 calc R . .
C20 C 1.3463(5) 0.5490(5) 0.9594(3) 0.139(5) Uani 1 1 d GU . .
H20A H 1.4056 0.5449 0.9782 0.167 Uiso 1 1 calc R . .
C21 C 1.3067(6) 0.5044(4) 0.9282(4) 0.145(6) Uani 1 1 d G . .
H21A H 1.3395 0.4704 0.9261 0.174 Uiso 1 1 calc R . .
C22 C 1.2181(7) 0.5105(3) 0.9001(3) 0.116(4) Uani 1 1 d G . .
H22A H 1.1916 0.4807 0.8792 0.139 Uiso 1 1 calc R . .
C23 C 0.7465(10) 0.8178(5) 0.6160(5) 0.113(4) Uani 1 1 d U . .
H23A H 0.7530 0.8263 0.5805 0.135 Uiso 1 1 calc R . .
H23B H 0.6894 0.8356 0.6229 0.135 Uiso 1 1 calc R . .
C24 C 0.8280(12) 0.8443(5) 0.6516(5) 0.133(6) Uani 1 1 d . . .
H24A H 0.8395 0.8825 0.6393 0.160 Uiso 1 1 calc R . .
H24B H 0.8832 0.8214 0.6504 0.160 Uiso 1 1 calc R . .
C25 C 0.8103(11) 0.8481(4) 0.7079(5) 0.119(5) Uani 1 1 d . . .
H25A H 0.7487 0.8640 0.7082 0.143 Uiso 1 1 calc R . .
H25B H 0.8549 0.8745 0.7266 0.143 Uiso 1 1 calc R . .
C26 C 0.8365(5) 0.7104(4) 0.6005(2) 0.090(3) Uani 1 1 d G . .
C27 C 0.8733(6) 0.6592(4) 0.6218(3) 0.112(4) Uani 1 1 d G . .
H27A H 0.8492 0.6425 0.6492 0.134 Uiso 1 1 calc R . .
C28 C 0.9462(7) 0.6328(4) 0.6023(4) 0.179(9) Uani 1 1 d G . .
H28A H 0.9708 0.5985 0.6166 0.215 Uiso 1 1 calc R . .
C29 C 0.9822(6) 0.6577(6) 0.5614(4) 0.161(7) Uani 1 1 d GU . .
H29A H 1.0310 0.6401 0.5483 0.193 Uiso 1 1 calc R . .
C30 C 0.9454(7) 0.7089(6) 0.5400(3) 0.153(6) Uani 1 1 d GU . .
H30A H 0.9695 0.7256 0.5126 0.184 Uiso 1 1 calc R . .
C31 C 0.8725(6) 0.7353(4) 0.5596(3) 0.134(5) Uani 1 1 d GU . .
H31A H 0.8479 0.7696 0.5453 0.161 Uiso 1 1 calc R . .
C32 C 0.6381(4) 0.7221(3) 0.57452(19) 0.080(3) Uani 1 1 d G . .
C33 C 0.6456(5) 0.6844(3) 0.5343(2) 0.104(4) Uani 1 1 d G . .
H33A H 0.7027 0.6676 0.5315 0.124 Uiso 1 1 calc R . .
C34 C 0.5679(6) 0.6716(4) 0.4981(2) 0.119(5) Uani 1 1 d G . .
H34A H 0.5729 0.6463 0.4712 0.142 Uiso 1 1 calc R . .
C35 C 0.4827(5) 0.6966(4) 0.5022(3) 0.121(4) Uani 1 1 d GU . .
H35A H 0.4306 0.6880 0.4780 0.145 Uiso 1 1 calc R . .
C36 C 0.4751(5) 0.7343(4) 0.5425(3) 0.133(5) Uani 1 1 d G . .
H36A H 0.4181 0.7511 0.5452 0.160 Uiso 1 1 calc R . .
C37 C 0.5529(6) 0.7471(3) 0.5786(2) 0.110(4) Uani 1 1 d G . .
H37A H 0.5479 0.7724 0.6056 0.132 Uiso 1 1 calc R . .
C38 C 0.7945(5) 0.8011(3) 0.8046(2) 0.086(3) Uani 1 1 d G . .
C39 C 0.7074(5) 0.8236(4) 0.8083(3) 0.133(6) Uani 1 1 d G . .
H39A H 0.6650 0.8305 0.7786 0.160 Uiso 1 1 calc R . .
C40 C 0.6837(6) 0.8359(5) 0.8566(4) 0.174(9) Uani 1 1 d G . .
H40A H 0.6255 0.8510 0.8591 0.209 Uiso 1 1 calc R . .
C41 C 0.7471(8) 0.8257(6) 0.9011(3) 0.185(8) Uani 1 1 d GU . .
H41A H 0.7313 0.8339 0.9334 0.222 Uiso 1 1 calc R . .
C42 C 0.8342(8) 0.8031(5) 0.8973(2) 0.157(6) Uani 1 1 d GU . .
H42A H 0.8767 0.7963 0.9271 0.188 Uiso 1 1 calc R . .
C43 C 0.8579(5) 0.7908(4) 0.8491(3) 0.115(4) Uani 1 1 d G . .
H43A H 0.9162 0.7757 0.8465 0.139 Uiso 1 1 calc R . .
C44 C 0.9400(4) 0.7597(3) 0.7498(3) 0.084(3) Uani 1 1 d G . .
C45 C 1.0102(6) 0.8007(3) 0.7579(3) 0.111(4) Uani 1 1 d G . .
H45A H 0.9953 0.8395 0.7575 0.133 Uiso 1 1 calc R . .
C46 C 1.1028(5) 0.7836(4) 0.7666(4) 0.145(6) Uani 1 1 d G . .
H46A H 1.1498 0.8110 0.7721 0.174 Uiso 1 1 calc R . .
C47 C 1.1252(4) 0.7256(5) 0.7672(4) 0.147(6) Uani 1 1 d GU . .
H47A H 1.1872 0.7141 0.7730 0.177 Uiso 1 1 calc R . .
C48 C 1.0550(6) 0.6846(3) 0.7590(4) 0.138(5) Uani 1 1 d G . .
H48A H 1.0700 0.6458 0.7594 0.166 Uiso 1 1 calc R . .
C49 C 0.9624(5) 0.7017(3) 0.7503(3) 0.100(3) Uani 1 1 d G . .
H49A H 0.9154 0.6743 0.7449 0.120 Uiso 1 1 calc R . .
C50 C 0.4057(9) 0.5843(5) 0.8331(4) 0.100(4) Uani 1 1 d . . .
H50A H 0.4358 0.5471 0.8366 0.120 Uiso 1 1 calc R . .
H50B H 0.3832 0.5924 0.8654 0.120 Uiso 1 1 calc R . .
C51 C 0.3230(9) 0.5808(6) 0.7903(4) 0.103(4) Uani 1 1 d . . .
H51A H 0.2990 0.6192 0.7825 0.124 Uiso 1 1 calc R . .
H51B H 0.2743 0.5584 0.8023 0.124 Uiso 1 1 calc R . .
C52 C 0.3474(8) 0.5534(5) 0.7406(4) 0.090(3) Uani 1 1 d . . .
H52A H 0.2900 0.5432 0.7184 0.108 Uiso 1 1 calc R . .
H52B H 0.3815 0.5182 0.7499 0.108 Uiso 1 1 calc R . .
C53 C 0.5787(5) 0.6301(3) 0.8815(2) 0.086(3) Uani 1 1 d G . .
C54 C 0.6150(7) 0.5761(3) 0.8951(3) 0.129(5) Uani 1 1 d GU . .
H54A H 0.5941 0.5443 0.8752 0.155 Uiso 1 1 calc R . .
C55 C 0.6824(7) 0.5697(3) 0.9385(3) 0.150(7) Uani 1 1 d G . .
H55A H 0.7067 0.5335 0.9477 0.180 Uiso 1 1 calc R . .
C56 C 0.7136(6) 0.6172(5) 0.9683(3) 0.145(6) Uani 1 1 d GU . .
H56A H 0.7587 0.6129 0.9974 0.174 Uiso 1 1 calc R . .
C57 C 0.6773(7) 0.6712(4) 0.9547(3) 0.152(6) Uani 1 1 d GU . .
H57A H 0.6982 0.7031 0.9746 0.182 Uiso 1 1 calc R . .
C58 C 0.6099(7) 0.6777(3) 0.9113(3) 0.124(5) Uani 1 1 d GU . .
H58A H 0.5856 0.7138 0.9021 0.149 Uiso 1 1 calc R . .
C59 C 0.4375(5) 0.7070(2) 0.8308(2) 0.074(2) Uani 1 1 d G . .
C60 C 0.3740(5) 0.7135(3) 0.8649(2) 0.105(4) Uani 1 1 d G . .
H60A H 0.3583 0.6822 0.8838 0.126 Uiso 1 1 calc R . .
C61 C 0.3339(5) 0.7668(4) 0.8706(3) 0.118(4) Uani 1 1 d G . .
H61A H 0.2913 0.7711 0.8934 0.141 Uiso 1 1 calc R . .
C62 C 0.3574(6) 0.8135(3) 0.8423(4) 0.126(5) Uani 1 1 d G . .
H62A H 0.3305 0.8492 0.8462 0.151 Uiso 1 1 calc R . .
C63 C 0.4209(6) 0.8070(2) 0.8082(3) 0.123(5) Uani 1 1 d G . .
H63A H 0.4366 0.8383 0.7892 0.148 Uiso 1 1 calc R . .
C64 C 0.4610(5) 0.7537(3) 0.8024(3) 0.101(3) Uani 1 1 d G . .
H64A H 0.5036 0.7494 0.7796 0.121 Uiso 1 1 calc R . .
C65 C 0.3403(5) 0.6573(2) 0.6787(2) 0.073(2) Uani 1 1 d G . .
C66 C 0.3798(4) 0.7111(3) 0.6747(3) 0.098(3) Uani 1 1 d G . .
H66A H 0.4435 0.7161 0.6842 0.118 Uiso 1 1 calc R . .
C67 C 0.3240(7) 0.7574(2) 0.6564(4) 0.143(6) Uani 1 1 d G . .
H67A H 0.3505 0.7934 0.6537 0.171 Uiso 1 1 calc R . .
C68 C 0.2288(7) 0.7500(4) 0.6422(4) 0.138(6) Uani 1 1 d G . .
H68A H 0.1915 0.7810 0.6300 0.165 Uiso 1 1 calc R . .
C69 C 0.1892(4) 0.6962(5) 0.6463(3) 0.133(5) Uani 1 1 d G . .
H69A H 0.1255 0.6912 0.6368 0.160 Uiso 1 1 calc R . .
C70 C 0.2450(5) 0.6499(4) 0.6645(3) 0.113(4) Uani 1 1 d G . .
H70A H 0.2185 0.6139 0.6672 0.135 Uiso 1 1 calc R . .
C71 C 0.4305(4) 0.5531(2) 0.64914(16) 0.066(2) Uani 1 1 d G . .
C72 C 0.4129(5) 0.5754(2) 0.59929(19) 0.081(3) Uani 1 1 d G . .
H72A H 0.3922 0.6130 0.5940 0.098 Uiso 1 1 calc R . .
C73 C 0.4263(5) 0.5414(3) 0.55739(15) 0.104(4) Uani 1 1 d G . .
H73A H 0.4145 0.5563 0.5240 0.124 Uiso 1 1 calc R . .
C74 C 0.4573(5) 0.4852(3) 0.5653(2) 0.105(4) Uani 1 1 d G . .
H74A H 0.4662 0.4625 0.5373 0.125 Uiso 1 1 calc R . .
C75 C 0.4749(6) 0.4630(2) 0.6152(3) 0.110(4) Uani 1 1 d G . .
H75A H 0.4956 0.4254 0.6205 0.133 Uiso 1 1 calc R . .
C76 C 0.4615(5) 0.4969(2) 0.65707(19) 0.094(3) Uani 1 1 d G . .
H76A H 0.4733 0.4820 0.6904 0.112 Uiso 1 1 calc R . .
S80A S 0.9756(10) 0.4855(7) 0.7329(6) 0.063(4) Uani 0.256(3) 1 d PDU A 1
O81A O 0.9345(18) 0.4317(10) 0.7124(9) 0.067(6) Uiso 0.256(3) 1 d PDU A 1
O82A O 0.918(2) 0.5356(12) 0.7219(14) 0.127(19) Uiso 0.256(3) 1 d PDU A 1
O83A O 1.0354(18) 0.4832(12) 0.7820(7) 0.085(8) Uiso 0.256(3) 1 d PDU A 1
C80A C 1.0609(17) 0.4976(9) 0.6906(9) 0.132(17) Uiso 0.256(3) 1 d PDU A 1
F81A F 1.1035(18) 0.5458(10) 0.7019(11) 0.133(10) Uiso 0.256(3) 1 d PDU A 1
F82A F 1.1217(17) 0.4569(11) 0.6958(12) 0.137(11) Uiso 0.256(3) 1 d PDU A 1
F83A F 1.022(2) 0.4992(14) 0.6431(7) 0.145(11) Uiso 0.256(3) 1 d PDU A 1
S80B S 0.9452(10) 0.4720(6) 0.7457(4) 0.102(5) Uani 0.375(3) 1 d PDU B 2
O81B O 0.9655(18) 0.4400(11) 0.7010(8) 0.110(8) Uiso 0.375(3) 1 d PDU B 2
O82B O 0.9154(18) 0.5299(8) 0.7330(11) 0.103(8) Uiso 0.375(3) 1 d PDU B 2
O83B O 1.0151(18) 0.4627(13) 0.7901(8) 0.112(8) Uiso 0.375(3) 1 d PDU B 2
C80B C 0.8450(17) 0.4429(11) 0.7702(10) 0.22(2) Uiso 0.375(3) 1 d PDU B 2
F81B F 0.817(2) 0.4733(13) 0.8077(11) 0.204(12) Uiso 0.375(3) 1 d PDU B 2
F82B F 0.868(2) 0.3925(12) 0.7909(12) 0.206(13) Uiso 0.375(3) 1 d PDU B 2
F83B F 0.7678(17) 0.4370(13) 0.7374(10) 0.187(11) Uiso 0.375(3) 1 d PDU B 2
S80C S 0.9680(16) 0.4984(10) 0.7307(10) 0.109(9) Uani 0.244(3) 1 d PDU C 3
O81C O 0.928(3) 0.4499(14) 0.7008(14) 0.109(12) Uiso 0.244(3) 1 d PDU C 3
O82C O 0.926(3) 0.5522(13) 0.7137(17) 0.139(15) Uiso 0.244(3) 1 d PDU C 3
O83C O 0.988(3) 0.4879(16) 0.7860(10) 0.109(11) Uiso 0.244(3) 1 d PDU C 3
C80C C 1.0846(19) 0.5083(12) 0.7172(11) 0.102(13) Uiso 0.244(3) 1 d PDU C 3
F81C F 1.087(3) 0.523(2) 0.6696(12) 0.198(17) Uiso 0.244(3) 1 d PDU C 3
F82C F 1.121(2) 0.5478(15) 0.7485(14) 0.160(13) Uiso 0.244(3) 1 d PDU C 3
F83C F 1.136(2) 0.4630(15) 0.7245(17) 0.179(16) Uiso 0.244(3) 1 d PDU C 3
S80D S 0.902(2) 0.4679(14) 0.7620(12) 0.132(11) Uiso 0.125(3) 1 d PDU D 4
O81D O 0.895(4) 0.434(2) 0.7153(14) 0.080(14) Uiso 0.125(3) 1 d PDU D 4
O82D O 0.883(4) 0.5279(15) 0.752(2) 0.14(2) Uiso 0.125(3) 1 d PDU D 4
O83D O 0.983(3) 0.457(2) 0.7999(16) 0.086(15) Uiso 0.125(3) 1 d PDU D 4
C80D C 0.810(3) 0.446(2) 0.7969(18) 0.28(5) Uiso 0.125(3) 1 d PDU D 4
F81D F 0.732(3) 0.474(3) 0.785(3) 0.21(3) Uiso 0.125(3) 1 d PDU D 4
F82D F 0.837(5) 0.452(4) 0.8466(17) 0.21(3) Uiso 0.125(3) 1 d PDU D 4
F83D F 0.786(5) 0.392(2) 0.790(3) 0.16(2) Uiso 0.125(3) 1 d PDU D 4
S90A S 0.4660(12) 0.3971(7) 0.8244(6) 0.128(7) Uani 0.415(4) 1 d PDU E 1
O91A O 0.4451(17) 0.3370(7) 0.8151(9) 0.109(7) Uiso 0.415(4) 1 d PDU E 1
O92A O 0.3819(14) 0.4311(10) 0.8215(9) 0.119(7) Uiso 0.415(4) 1 d PDU E 1
O93A O 0.532(2) 0.4222(16) 0.7952(12) 0.203(17) Uiso 0.415(4) 1 d PDU E 1
C90A C 0.5210(13) 0.4072(8) 0.8901(8) 0.090(7) Uiso 0.415(4) 1 d PDU E 1
F91A F 0.5243(17) 0.4601(8) 0.9068(8) 0.141(7) Uiso 0.415(4) 1 d PDU E 1
F92A F 0.6045(15) 0.3853(11) 0.8965(10) 0.166(9) Uiso 0.415(4) 1 d PDU E 1
F93A F 0.4737(15) 0.3817(9) 0.9228(7) 0.142(7) Uiso 0.415(4) 1 d PDU E 1
S90B S 0.4790(14) 0.4028(10) 0.8054(8) 0.143(8) Uani 0.373(9) 1 d PDU F 2
O91B O 0.483(2) 0.3430(11) 0.8202(14) 0.138(12) Uiso 0.373(9) 1 d PDU F 2
O92B O 0.435(3) 0.4412(17) 0.8374(15) 0.23(2) Uiso 0.373(9) 1 d PDU F 2
O93B O 0.448(2) 0.4108(16) 0.7505(9) 0.190(14) Uiso 0.373(9) 1 d PDU F 2
C90B C 0.596(2) 0.4313(12) 0.8118(12) 0.23(3) Uiso 0.373(9) 1 d PDU F 2
F91B F 0.602(2) 0.4830(12) 0.7930(14) 0.215(14) Uiso 0.373(9) 1 d PDU F 2
F92B F 0.647(2) 0.3976(14) 0.7886(14) 0.225(15) Uiso 0.373(9) 1 d PDU F 2
F93B F 0.634(3) 0.436(2) 0.8603(12) 0.258(19) Uiso 0.373(9) 1 d PDU F 2
S90C S 0.4731(19) 0.4007(9) 0.8198(10) 0.102(10) Uani 0.212(9) 1 d PDU G 3
O91C O 0.483(4) 0.3452(13) 0.7966(19) 0.16(2) Uiso 0.212(9) 1 d PDU G 3
O92C O 0.387(2) 0.408(2) 0.8406(18) 0.151(18) Uiso 0.212(9) 1 d PDU G 3
O93C O 0.500(3) 0.4503(14) 0.7920(13) 0.113(12) Uiso 0.212(9) 1 d PDU G 3
C90C C 0.563(2) 0.4052(12) 0.8758(12) 0.118(18) Uiso 0.212(9) 1 d PDU G 3
F91C F 0.571(3) 0.4553(12) 0.8978(12) 0.115(11) Uiso 0.212(9) 1 d PDU G 3
F92C F 0.642(2) 0.397(3) 0.8594(18) 0.22(2) Uiso 0.212(9) 1 d PDU G 3
F93C F 0.557(3) 0.3670(15) 0.9116(13) 0.139(13) Uiso 0.212(9) 1 d PDU G 3
O100 O 1.017(4) 0.380(2) 0.945(3) 0.30(3) Uiso 0.358(3) 1 d PD H 1
C101 C 1.011(3) 0.431(2) 0.970(2) 0.18(2) Uiso 0.358(3) 1 d PD H 1
H10B H 1.0581 0.4579 0.9623 0.210 Uiso 0.358(3) 1 calc PR H 1
H10C H 1.0194 0.4256 1.0074 0.210 Uiso 0.358(3) 1 calc PR H 1
C102 C 0.919(3) 0.4531(19) 0.951(2) 0.16(2) Uiso 0.358(3) 1 d PD H 1
H10D H 0.8806 0.4518 0.9788 0.188 Uiso 0.358(3) 1 calc PR H 1
H10E H 0.9221 0.4925 0.9402 0.188 Uiso 0.358(3) 1 calc PR H 1
C103 C 0.878(3) 0.418(3) 0.909(2) 0.20(3) Uiso 0.358(3) 1 d PD H 1
H10F H 0.8200 0.4013 0.9156 0.243 Uiso 0.358(3) 1 calc PR H 1
H10G H 0.8667 0.4399 0.8773 0.243 Uiso 0.358(3) 1 calc PR H 1
C104 C 0.945(4) 0.3734(19) 0.9050(17) 0.149(16) Uiso 0.358(3) 1 d PD H 1
H10H H 0.9166 0.3360 0.9069 0.179 Uiso 0.358(3) 1 calc PR H 1
H10I H 0.9678 0.3763 0.8721 0.179 Uiso 0.358(3) 1 calc PR H 1
O105 O 1.049(3) 0.386(2) 0.945(2) 0.087(14) Uiso 0.142(3) 1 d PD I 2
C106 C 1.028(4) 0.439(2) 0.923(4) 0.13(3) Uiso 0.142(3) 1 d PD I 2
H10J H 1.0358 0.4397 0.8871 0.152 Uiso 0.142(3) 1 calc PR I 2
H10K H 1.0677 0.4683 0.9415 0.152 Uiso 0.142(3) 1 calc PR I 2
C107 C 0.931(4) 0.450(2) 0.928(4) 0.11(3) Uiso 0.142(3) 1 d PD I 2
H10L H 0.9272 0.4772 0.9560 0.134 Uiso 0.142(3) 1 calc PR I 2
H10M H 0.8982 0.4666 0.8961 0.134 Uiso 0.142(3) 1 calc PR I 2
C108 C 0.892(3) 0.395(3) 0.939(3) 0.090(19) Uiso 0.142(3) 1 d PD I 2
H10N H 0.8473 0.3829 0.9093 0.108 Uiso 0.142(3) 1 calc PR I 2
H10O H 0.8601 0.3982 0.9686 0.108 Uiso 0.142(3) 1 calc PR I 2
C109 C 0.968(4) 0.355(2) 0.949(4) 0.13(3) Uiso 0.142(3) 1 d PD I 2
H10P H 0.9719 0.3386 0.9829 0.157 Uiso 0.142(3) 1 calc PR I 2
H10Q H 0.9601 0.3240 0.9235 0.157 Uiso 0.142(3) 1 calc PR I 2
O110 O 1.164(3) 0.5157(19) 0.5578(17) 0.185(17) Uiso 0.323(3) 1 d PD J 3
C111 C 1.125(6) 0.468(3) 0.5307(17) 0.21(3) Uiso 0.323(3) 1 d PD J 3
H11B H 1.1723 0.4461 0.5173 0.249 Uiso 0.323(3) 1 calc PR J 3
H11C H 1.0781 0.4798 0.5021 0.249 Uiso 0.323(3) 1 calc PR J 3
C112 C 1.083(5) 0.435(2) 0.568(3) 0.21(3) Uiso 0.323(3) 1 d PD J 3
H11D H 1.0158 0.4363 0.5598 0.255 Uiso 0.323(3) 1 calc PR J 3
H11E H 1.1022 0.3948 0.5670 0.255 Uiso 0.323(3) 1 calc PR J 3
C113 C 1.114(6) 0.458(3) 0.619(2) 0.25(4) Uiso 0.323(3) 1 d PD J 3
H11F H 1.1574 0.4329 0.6396 0.298 Uiso 0.323(3) 1 calc PR J 3
H11G H 1.0612 0.4647 0.6373 0.298 Uiso 0.323(3) 1 calc PR J 3
C114 C 1.158(4) 0.513(2) 0.6099(16) 0.16(2) Uiso 0.323(3) 1 d PD J 3
H11H H 1.1219 0.5448 0.6198 0.188 Uiso 0.323(3) 1 calc PR J 3
H11I H 1.2199 0.5148 0.6300 0.188 Uiso 0.323(3) 1 calc PR J 3
O115 O 1.190(6) 0.451(4) 0.561(3) 0.23(4) Uiso 0.177(3) 1 d PD K 4
C116 C 1.179(4) 0.465(3) 0.509(2) 0.103(19) Uiso 0.177(3) 1 d PD K 4
H11J H 1.1806 0.4305 0.4878 0.123 Uiso 0.177(3) 1 calc PR K 4
H11K H 1.2284 0.4904 0.5017 0.123 Uiso 0.177(3) 1 calc PR K 4
C117 C 1.089(5) 0.493(5) 0.497(3) 0.16(4) Uiso 0.177(3) 1 d PD K 4
H11L H 1.0944 0.5290 0.4790 0.197 Uiso 0.177(3) 1 calc PR K 4
H11M H 1.0448 0.4688 0.4754 0.197 Uiso 0.177(3) 1 calc PR K 4
C118 C 1.058(6) 0.504(5) 0.546(4) 0.16(4) Uiso 0.177(3) 1 d PD K 4
H11N H 0.9945 0.4898 0.5451 0.195 Uiso 0.177(3) 1 calc PR K 4
H11O H 1.0587 0.5444 0.5536 0.195 Uiso 0.177(3) 1 calc PR K 4
C119 C 1.121(11) 0.473(10) 0.586(3) 0.35(13) Uiso 0.177(3) 1 d PD K 4
H11P H 1.1465 0.4991 0.6132 0.418 Uiso 0.177(3) 1 calc PR K 4
H11Q H 1.0881 0.4425 0.6006 0.418 Uiso 0.177(3) 1 calc PR K 4

loop_
_atom_site_aniso_label
_atom_site_aniso_U_11
_atom_site_aniso_U_22
_atom_site_aniso_U_33
_atom_site_aniso_U_23
_atom_site_aniso_U_13
_atom_site_aniso_U_12
Pd1 0.0692(3) 0.0534(3) 0.0408(2) -0.0029(2) -0.0006(2) -0.0034(3)
Pd2 0.0740(4) 0.0550(3) 0.0389(2) -0.0021(2) 0.0092(2) 0.0003(3)
S1 0.0683(11) 0.0581(9) 0.0409(7) -0.0045(7) 0.0072(7) -0.0035(9)
S2 0.0840(14) 0.0730(12) 0.0424(8) -0.0048(8) 0.0022(8) 0.0004(11)
P1 0.0944(17) 0.0827(15) 0.0494(10) 0.0102(9) -0.0013(10) -0.0314(13)
P2 0.0839(15) 0.0617(12) 0.0645(11) -0.0142(9) -0.0069(10) -0.0087(11)
P3 0.0993(17) 0.0741(13) 0.0452(9) -0.0022(9) 0.0208(10) 0.0002(12)
P4 0.0803(14) 0.0621(11) 0.0502(9) -0.0063(8) 0.0145(9) -0.0117(10)
C1 0.089(6) 0.059(4) 0.057(4) 0.000(3) 0.006(4) 0.005(4)
C2 0.092(6) 0.069(5) 0.061(4) -0.016(4) 0.010(4) 0.008(5)
N3 0.090(6) 0.094(6) 0.079(5) -0.034(4) -0.015(4) 0.023(5)
C4 0.094(7) 0.081(6) 0.051(4) -0.016(4) -0.005(4) 0.012(5)
O4 0.102(5) 0.106(5) 0.095(4) -0.043(4) -0.020(4) 0.035(4)
N5 0.087(5) 0.072(4) 0.077(4) -0.028(4) -0.011(4) 0.019(4)
C6 0.065(5) 0.069(5) 0.073(5) -0.014(4) 0.013(4) -0.001(4)
C7 0.114(8) 0.093(7) 0.060(5) -0.021(4) 0.004(5) 0.021(6)
C8 0.102(8) 0.106(8) 0.096(7) -0.035(6) 0.021(6) 0.001(7)
C9 0.100(8) 0.083(7) 0.131(9) -0.041(6) 0.045(7) -0.014(6)
C10 0.094(8) 0.066(6) 0.143(10) -0.007(6) 0.029(7) 0.011(5)
C11 0.088(7) 0.075(6) 0.093(6) -0.007(5) 0.017(5) 0.016(5)
C12 0.091(7) 0.083(6) 0.070(5) 0.011(4) -0.012(5) 0.018(5)
C13 0.099(8) 0.118(8) 0.078(6) -0.011(6) -0.022(5) 0.028(7)
N14 0.104(7) 0.100(6) 0.128(8) -0.024(6) -0.045(6) 0.019(6)
C15 0.115(9) 0.090(7) 0.073(5) -0.007(5) -0.010(5) 0.000(6)
O15 0.145(8) 0.101(6) 0.116(6) -0.036(5) -0.042(6) 0.014(5)
N16 0.124(8) 0.086(6) 0.109(7) -0.017(5) -0.022(6) 0.020(6)
C17 0.093(7) 0.094(7) 0.079(6) 0.014(5) 0.004(5) 0.005(6)
C18 0.109(9) 0.134(11) 0.109(9) -0.027(8) -0.011(7) 0.007(8)
C19 0.108(10) 0.205(18) 0.094(8) -0.015(10) 0.004(7) -0.004(11)
C20 0.125(10) 0.190(14) 0.102(8) 0.046(9) 0.020(8) 0.021(11)
C21 0.130(13) 0.139(13) 0.161(15) 0.054(11) 0.007(11) 0.004(10)
C22 0.119(10) 0.103(8) 0.123(9) 0.030(7) 0.007(8) 0.014(8)
C23 0.150(10) 0.085(6) 0.096(7) 0.031(5) -0.006(7) -0.035(7)
C24 0.199(16) 0.087(7) 0.107(9) 0.023(6) 0.002(9) -0.065(9)
C25 0.151(12) 0.062(6) 0.127(9) 0.001(6) -0.032(8) -0.034(7)
C26 0.086(6) 0.128(9) 0.054(4) -0.006(5) 0.005(4) -0.046(7)
C27 0.108(9) 0.134(11) 0.098(8) -0.032(8) 0.034(7) -0.032(8)
C28 0.134(14) 0.22(2) 0.196(19) -0.063(17) 0.078(14) -0.006(15)
C29 0.116(10) 0.207(15) 0.172(13) -0.062(12) 0.061(10) -0.027(11)
C30 0.130(11) 0.230(15) 0.107(9) -0.021(10) 0.042(8) -0.054(11)
C31 0.106(9) 0.210(14) 0.092(7) 0.025(8) 0.031(7) -0.031(9)
C32 0.094(7) 0.097(7) 0.045(4) 0.020(4) -0.001(4) -0.025(5)
C33 0.115(9) 0.133(9) 0.061(5) -0.003(5) 0.008(5) -0.040(8)
C34 0.122(10) 0.170(13) 0.061(5) -0.017(7) 0.010(6) -0.049(10)
C35 0.111(9) 0.164(11) 0.081(6) 0.013(7) -0.010(6) -0.032(8)
C36 0.114(10) 0.162(14) 0.109(9) 0.005(9) -0.027(8) 0.027(10)
C37 0.122(10) 0.102(8) 0.094(7) 0.005(6) -0.020(7) -0.019(8)
C38 0.083(6) 0.086(6) 0.085(6) -0.035(5) -0.002(5) 0.001(5)
C39 0.099(9) 0.137(11) 0.163(13) -0.070(10) 0.019(9) 0.013(8)
C40 0.140(14) 0.198(18) 0.189(17) -0.119(15) 0.038(13) 0.022(13)
C41 0.186(15) 0.237(16) 0.138(11) -0.091(12) 0.043(11) -0.003(13)
C42 0.164(12) 0.215(15) 0.087(7) -0.045(9) 0.006(8) 0.009(12)
C43 0.108(8) 0.159(11) 0.074(6) -0.050(7) -0.002(6) 0.016(9)
C44 0.082(6) 0.100(7) 0.068(5) -0.025(5) 0.011(4) -0.014(6)
C45 0.092(8) 0.114(9) 0.127(9) -0.042(8) 0.019(7) -0.027(7)
C46 0.081(9) 0.193(18) 0.162(14) -0.052(13) 0.018(8) -0.038(10)
C47 0.115(10) 0.192(14) 0.134(10) -0.053(10) 0.017(8) 0.009(10)
C48 0.100(10) 0.155(14) 0.153(13) -0.027(11) 0.000(9) 0.021(10)
C49 0.090(7) 0.102(8) 0.104(7) -0.019(6) 0.005(6) 0.012(6)
C50 0.140(10) 0.108(8) 0.060(5) -0.002(5) 0.038(6) -0.023(7)
C51 0.112(9) 0.120(9) 0.089(7) -0.012(6) 0.050(6) -0.033(7)
C52 0.107(8) 0.097(7) 0.072(5) -0.018(5) 0.033(5) -0.028(6)
C53 0.119(8) 0.099(7) 0.045(4) 0.000(4) 0.023(4) 0.012(6)
C54 0.193(13) 0.107(8) 0.082(6) 0.008(6) 0.004(8) 0.034(9)
C55 0.215(19) 0.114(10) 0.104(9) 0.038(8) -0.028(11) 0.020(11)
C56 0.182(13) 0.172(12) 0.067(6) -0.003(7) -0.021(7) 0.038(11)
C57 0.184(13) 0.153(12) 0.100(8) -0.032(8) -0.033(9) 0.020(11)
C58 0.157(11) 0.110(8) 0.093(7) -0.026(6) -0.021(7) 0.023(8)
C59 0.084(6) 0.084(5) 0.058(4) -0.011(4) 0.018(4) 0.007(5)
C60 0.102(8) 0.136(10) 0.082(6) -0.021(7) 0.024(6) 0.020(8)
C61 0.099(9) 0.150(12) 0.109(9) -0.044(8) 0.034(7) 0.023(9)
C62 0.088(8) 0.133(11) 0.153(12) -0.062(10) 0.007(8) 0.027(8)
C63 0.134(11) 0.075(7) 0.160(12) -0.015(7) 0.023(10) 0.026(7)
C64 0.121(9) 0.089(7) 0.101(7) -0.016(6) 0.045(7) 0.011(6)
C65 0.077(6) 0.081(5) 0.060(4) -0.007(4) 0.010(4) -0.004(5)
C66 0.100(7) 0.079(6) 0.108(7) 0.002(6) -0.012(6) 0.003(6)
C67 0.171(16) 0.087(8) 0.158(13) 0.011(8) -0.014(11) 0.045(9)
C68 0.123(12) 0.155(14) 0.126(11) -0.002(10) -0.009(9) 0.063(11)
C69 0.094(9) 0.186(17) 0.116(10) 0.003(11) 0.005(7) 0.022(11)
C70 0.096(8) 0.152(12) 0.090(7) 0.012(7) 0.011(6) -0.029(8)
C71 0.082(6) 0.057(4) 0.062(4) -0.013(3) 0.020(4) -0.025(4)
C72 0.097(7) 0.092(6) 0.053(4) -0.015(4) 0.005(4) 0.005(5)
C73 0.112(9) 0.136(10) 0.061(5) -0.035(6) 0.008(5) -0.002(7)
C74 0.109(8) 0.116(9) 0.092(7) -0.057(7) 0.028(6) -0.026(7)
C75 0.159(12) 0.063(6) 0.122(9) -0.028(6) 0.062(8) -0.035(7)
C76 0.127(9) 0.068(6) 0.093(6) -0.009(5) 0.040(6) -0.012(6)
S80A 0.062(7) 0.049(8) 0.072(9) -0.007(6) -0.008(6) -0.008(5)
S80B 0.130(12) 0.095(9) 0.072(6) -0.014(6) -0.014(7) 0.040(8)
S80C 0.132(15) 0.065(11) 0.114(13) -0.002(8) -0.029(10) 0.029(9)
S90A 0.135(12) 0.124(13) 0.118(11) -0.002(9) -0.006(10) -0.036(10)
S90B 0.154(13) 0.143(13) 0.136(14) 0.038(10) 0.031(10) 0.007(10)
S90C 0.14(2) 0.060(12) 0.106(19) 0.015(11) 0.009(15) 0.024(13)

loop_
_geom_bond_atom_site_label_1
_geom_bond_atom_site_label_2
_geom_bond_distance
_geom_bond_site_symmetry_2
_geom_bond_publ_flag
Pd1 P1 2.287(2) . ?
Pd1 P2 2.301(2) . ?
Pd1 S1 2.3863(19) . ?
Pd1 S2 2.389(2) . ?
Pd2 P4 2.287(2) . ?
Pd2 P3 2.292(2) . ?
Pd2 S2 2.373(2) . ?
Pd2 S1 2.3743(18) . ?
S1 C1 1.842(8) . ?
S2 C12 1.819(9) . ?
P1 C26 1.794(7) . ?
P1 C32 1.813(5) . ?
P1 C23 1.827(11) . ?
P2 C25 1.794(11) . ?
P2 C38 1.800(6) . ?
P2 C44 1.819(6) . ?
P3 C59 1.808(5) . ?
P3 C53 1.823(5) . ?
P3 C50 1.827(11) . ?
P4 C52 1.813(10) . ?
P4 C71 1.813(4) . ?
P4 C65 1.824(6) . ?
C1 C2 1.517(11) . ?
C2 N3 1.440(12) . ?
N3 C4 1.326(11) . ?
C4 O4 1.227(11) . ?
C4 N5 1.382(12) . ?
N5 C6 1.380(8) . ?
C6 C7 1.3900 . ?
C6 C11 1.3900 . ?
C7 C8 1.3900 . ?
C8 C9 1.3900 . ?
C9 C10 1.3900 . ?
C10 C11 1.3900 . ?
C12 C13 1.523(13) . ?
C13 N14 1.457(14) . ?
N14 C15 1.385(14) . ?
C15 O15 1.199(13) . ?
C15 N16 1.402(15) . ?
N16 C17 1.405(11) . ?
C17 C18 1.3900 . ?
C17 C22 1.3900 . ?
C18 C19 1.3900 . ?
C19 C20 1.3900 . ?
C20 C21 1.3900 . ?
C21 C22 1.3900 . ?
C23 C24 1.521(17) . ?
C24 C25 1.537(19) . ?
C26 C27 1.3900 . ?
C26 C31 1.3900 . ?
C27 C28 1.3900 . ?
C28 C29 1.3900 . ?
C29 C30 1.3900 . ?
C30 C31 1.3900 . ?
C32 C33 1.3900 . ?
C32 C37 1.3900 . ?
C33 C34 1.3900 . ?
C34 C35 1.3900 . ?
C35 C36 1.3900 . ?
C36 C37 1.3900 . ?
C38 C39 1.3900 . ?
C38 C43 1.3900 . ?
C39 C40 1.3900 . ?
C40 C41 1.3900 . ?
C41 C42 1.3900 . ?
C42 C43 1.3900 . ?
C44 C45 1.3900 . ?
C44 C49 1.3900 . ?
C45 C46 1.3900 . ?
C46 C47 1.3900 . ?
C47 C48 1.3900 . ?
C48 C49 1.3900 . ?
C50 C51 1.514(17) . ?
C51 C52 1.539(13) . ?
C53 C54 1.3900 . ?
C53 C58 1.3900 . ?
C54 C55 1.3900 . ?
C55 C56 1.3900 . ?
C56 C57 1.3900 . ?
C57 C58 1.3900 . ?
C59 C60 1.3900 . ?
C59 C64 1.3900 . ?
C60 C61 1.3900 . ?
C61 C62 1.3900 . ?
C62 C63 1.3900 . ?
C63 C64 1.3900 . ?
C65 C66 1.3900 . ?
C65 C70 1.3900 . ?
C66 C67 1.3900 . ?
C67 C68 1.3900 . ?
C68 C69 1.3900 . ?
C69 C70 1.3900 . ?
C71 C72 1.3900 . ?
C71 C76 1.3900 . ?
C72 C73 1.3900 . ?
C73 C74 1.3900 . ?
C74 C75 1.3900 . ?
C75 C76 1.3900 . ?
S80A O83A 1.435(13) . ?
S80A O82A 1.444(14) . ?
S80A O81A 1.456(13) . ?
S80A C80A 1.81(2) . ?
C80A F83A 1.286(16) . ?
C80A F82A 1.290(16) . ?
C80A F81A 1.294(16) . ?
S80B O83B 1.437(13) . ?
S80B O82B 1.440(13) . ?
S80B O81B 1.456(13) . ?
S80B C80B 1.81(2) . ?
C80B F83B 1.311(16) . ?
C80B F82B 1.315(16) . ?
C80B F81B 1.324(16) . ?
S80C O82C 1.436(14) . ?
S80C O81C 1.444(14) . ?
S80C O83C 1.452(14) . ?
S80C C80C 1.80(2) . ?
C80C F82C 1.290(16) . ?
C80C F83C 1.292(16) . ?
C80C F81C 1.298(16) . ?
S80D O82D 1.444(15) . ?
S80D O83D 1.445(15) . ?
S80D O81D 1.447(14) . ?
S80D C80D 1.81(2) . ?
C80D F81D 1.306(17) . ?
C80D F82D 1.306(17) . ?
C80D F83D 1.309(17) . ?
S90A O93A 1.445(14) . ?
S90A O91A 1.446(13) . ?
S90A O92A 1.451(14) . ?
S90A C90A 1.80(2) . ?
C90A F91A 1.304(15) . ?
C90A F92A 1.305(15) . ?
C90A F93A 1.320(15) . ?
S90B O92B 1.439(14) . ?
S90B O91B 1.446(14) . ?
S90B O93B 1.449(14) . ?
S90B C90B 1.80(2) . ?
C90B F92B 1.303(16) . ?
C90B F93B 1.309(17) . ?
C90B F91B 1.309(16) . ?
S90C O91C 1.445(14) . ?
S90C O92C 1.445(15) . ?
S90C O93C 1.451(15) . ?
S90C C90C 1.80(2) . ?
C90C F91C 1.300(16) . ?
C90C F93C 1.304(16) . ?
C90C F92C 1.311(17) . ?
O100 C101 1.373(19) . ?
O100 C104 1.376(19) . ?
C101 C102 1.452(19) . ?
C102 C103 1.435(19) . ?
C103 C104 1.432(19) . ?
O105 C106 1.38(2) . ?
O105 C109 1.40(2) . ?
C106 C107 1.45(2) . ?
C107 C108 1.451(19) . ?
C108 C109 1.453(19) . ?
O110 C114 1.380(19) . ?
O110 C111 1.386(19) . ?
C111 C112 1.455(19) . ?
C112 C113 1.455(19) . ?
C113 C114 1.462(19) . ?
O115 C119 1.387(19) . ?
O115 C116 1.389(19) . ?
C116 C117 1.463(19) . ?
C117 C118 1.447(19) . ?
C118 C119 1.46(2) . ?
